data_7228822
loop_
_publ_author_name
'Bhat, Gulzar A.'
'Kalita, Alok Ch'
'Murugavel, Ramaswamy'

_publ_section_title
;
 Intriguing Structural Chemistry of Neutral and Anionic Layered
 Monoalkylphosphates: Single-Source Precursors for High-Yield Ceramic
 Phosphates
;
_journal_name_full CrystEngComm
_journal_paper_doi 10.1039/C7CE01066D
_journal_year 2017
_chemical_formula_sum 'C10 H24 N O4 P'
_chemical_formula_weight 253.27
_space_group_crystal_system monoclinic
_space_group_IT_number 15
_space_group_name_Hall '-I 2ya'
_space_group_name_H-M_alt 'I 1 2/a 1'
_symmetry_space_group_name_Hall '-I 2ya'
_symmetry_space_group_name_H-M 'I 1 2/a 1'
_atom_sites_solution_hydrogens geom
_audit_creation_method SHELXL-2014/7
_audit_update_record
;
2017-03-06 deposited with the CCDC.
2017-08-01 downloaded from the CCDC.
;
_cell_angle_alpha 90
_cell_angle_beta 100.392(11)
_cell_angle_gamma 90
_cell_formula_units_Z 8
_cell_length_a 17.6894(18)
_cell_length_b 6.6145(7)
_cell_length_c 23.997(3)
_cell_measurement_reflns_used 2440
_cell_measurement_temperature 298(2)
_cell_measurement_theta_max 24.996\%
_cell_measurement_theta_min 2.341\%
_cell_volume 2761.7(5)
_computing_cell_refinement 'CrystalClear-SM Expert 2.0 r3'
_computing_data_collection 'CrystalClear-SM Expert 2.0 r3 (Rigaku, 2009)'
_computing_data_reduction 'CrystalClear-SM Expert 2.0 r3'
_computing_molecular_graphics 'CrystalStructure 4.0'
_computing_publication_material 'CrystalStructure 4.0 (Rigaku, 2010)'
_computing_structure_refinement 'SHELXL-2014/7 (Sheldrick, 2014)'
_computing_structure_solution 'SHELXS97 (Sheldrick, 2008)'
_diffrn_ambient_temperature 298(2)
_diffrn_measured_fraction_theta_full 1.000
_diffrn_measured_fraction_theta_max 1.000
_diffrn_measurement_device_type 'Rigaku Saturn724'
_diffrn_measurement_method \w
_diffrn_radiation_type MoK\a
_diffrn_radiation_wavelength 0.71073
_diffrn_reflns_av_R_equivalents 0.0619
_diffrn_reflns_av_unetI/netI 0.0489
_diffrn_reflns_Laue_measured_fraction_full 1.000
_diffrn_reflns_Laue_measured_fraction_max 1.000
_diffrn_reflns_limit_h_max 21
_diffrn_reflns_limit_h_min -19
_diffrn_reflns_limit_k_max 7
_diffrn_reflns_limit_k_min -7
_diffrn_reflns_limit_l_max 28
_diffrn_reflns_limit_l_min -26
_diffrn_reflns_number 9844
_diffrn_reflns_point_group_measured_fraction_full 1.000
_diffrn_reflns_point_group_measured_fraction_max 1.000
_diffrn_reflns_theta_full 24.996
_diffrn_reflns_theta_max 24.996
_diffrn_reflns_theta_min 2.341
_exptl_absorpt_coefficient_mu 0.200
_exptl_absorpt_correction_T_max 1.00000
_exptl_absorpt_correction_T_min 0.71423
_exptl_absorpt_correction_type multi-scan
_exptl_absorpt_process_details 'NUMABS (Rigaku, 1999)'
_exptl_crystal_colour colorless
_exptl_crystal_density_diffrn 1.218
_exptl_crystal_description Needles
_exptl_crystal_F_000 1104
_exptl_crystal_size_max 0.230
_exptl_crystal_size_mid 0.130
_exptl_crystal_size_min 0.050
_refine_diff_density_max 0.258
_refine_diff_density_min -0.319
_refine_diff_density_rms 0.052
_refine_ls_extinction_method none
_refine_ls_goodness_of_fit_ref 1.049
_refine_ls_hydrogen_treatment constr
_refine_ls_matrix_type full
_refine_ls_number_parameters 150
_refine_ls_number_reflns 2440
_refine_ls_number_restraints 0
_refine_ls_restrained_S_all 1.049
_refine_ls_R_factor_all 0.0821
_refine_ls_R_factor_gt 0.0592
_refine_ls_shift/su_max 0.000
_refine_ls_shift/su_mean 0.000
_refine_ls_structure_factor_coef Fsqd
_refine_ls_weighting_details 'w=1/[\s^2^(Fo^2^)+(0.0652P)^2^+3.5248P] where P=(Fo^2^+2Fc^2^)/3'
_refine_ls_weighting_scheme calc
_refine_ls_wR_factor_gt 0.1361
_refine_ls_wR_factor_ref 0.1503
_reflns_Friedel_coverage 0.000
_reflns_number_gt 1852
_reflns_number_total 2440
_reflns_threshold_expression 'I > 2\s(I)'
_cod_data_source_file c7ce01066d2.cif
_cod_data_source_block 4
_cod_original_cell_volume 2761.8(5)
_cod_database_code 7228822
_shelx_shelxl_version_number 2014/7
_shelx_space_group_comment
;
The symmetry employed for this shelxl refinement is uniquely defined
by the following loop, which should always be used as a source of
symmetry information in preference to the above space-group names.
They are only intended as comments.
;
_shelx_estimated_absorpt_t_min 0.955
_shelx_estimated_absorpt_t_max 0.990

loop_
_space_group_symop_operation_xyz
'x, y, z'
'-x+1/2, y, -z'
'x+1/2, y+1/2, z+1/2'
'-x+1, y+1/2, -z+1/2'
'-x, -y, -z'
'x-1/2, -y, z'
'-x+1/2, -y+1/2, -z+1/2'
'x, -y+1/2, z+1/2'

loop_
_atom_site_label
_atom_site_type_symbol
_atom_site_fract_x
_atom_site_fract_y
_atom_site_fract_z
_atom_site_U_iso_or_equiv
_atom_site_adp_type
_atom_site_occupancy
_atom_site_site_symmetry_order
_atom_site_calc_flag
_atom_site_refinement_flags_posn
_atom_site_refinement_flags_adp
C1 C 0.7045(2) 0.5289(5) 0.12418(15) 0.0511(9) Uani 1 1 d . .
C2 C 0.7883(2) 0.5380(7) 0.15378(19) 0.0774(13) Uani 1 1 d . .
H2A H 0.7967 0.6588 0.1762 0.116 Uiso 1 1 calc R U
H2B H 0.8210 0.5391 0.1259 0.116 Uiso 1 1 calc R U
H2C H 0.8000 0.4220 0.1778 0.116 Uiso 1 1 calc R U
C3 C 0.6868(3) 0.3343(8) 0.0946(2) 0.116(2) Uani 1 1 d . .
H3A H 0.6980 0.2254 0.1212 0.174 Uiso 1 1 calc R U
H3B H 0.7176 0.3202 0.0657 0.174 Uiso 1 1 calc R U
H3C H 0.6334 0.3307 0.0775 0.174 Uiso 1 1 calc R U
C4 C 0.6878(3) 0.7081(8) 0.0854(2) 0.118(2) Uani 1 1 d . .
H4A H 0.6350 0.7046 0.0669 0.177 Uiso 1 1 calc R U
H4B H 0.7204 0.7037 0.0574 0.177 Uiso 1 1 calc R U
H4C H 0.6974 0.8304 0.1070 0.177 Uiso 1 1 calc R U
C5 C 0.51049(18) 0.9366(4) 0.14579(13) 0.0399(7) Uani 1 1 d . .
H5 H 0.5543 0.9191 0.1264 0.048 Uiso 1 1 calc R U
C6 C 0.4546(2) 0.7642(5) 0.12882(14) 0.0531(9) Uani 1 1 d . .
H6A H 0.4124 0.7744 0.1495 0.064 Uiso 1 1 calc R U
H6B H 0.4805 0.6363 0.1386 0.064 Uiso 1 1 calc R U
C7 C 0.4231(2) 0.7698(5) 0.06544(16) 0.0671(11) Uani 1 1 d . .
H7A H 0.4645 0.7441 0.0448 0.080 Uiso 1 1 calc R U
H7B H 0.3850 0.6639 0.0559 0.080 Uiso 1 1 calc R U
C8 C 0.3868(3) 0.9725(6) 0.04758(17) 0.0732(12) Uani 1 1 d . .
H8A H 0.3414 0.9905 0.0645 0.088 Uiso 1 1 calc R U
H8B H 0.3708 0.9748 0.0067 0.088 Uiso 1 1 calc R U
C9 C 0.4425(3) 1.1455(6) 0.06559(17) 0.0706(12) Uani 1 1 d . .
H9A H 0.4849 1.1369 0.0451 0.085 Uiso 1 1 calc R U
H9B H 0.4164 1.2732 0.0560 0.085 Uiso 1 1 calc R U
C10 C 0.4737(2) 1.1391(5) 0.12890(15) 0.0528(9) Uani 1 1 d . .
H10A H 0.5114 1.2457 0.1388 0.063 Uiso 1 1 calc R U
H10B H 0.4321 1.1625 0.1495 0.063 Uiso 1 1 calc R U
N1 N 0.53917(14) 0.9315(4) 0.20778(11) 0.0400(6) Uani 1 1 d . .
H1A H 0.5763 1.0229 0.2168 0.048 Uiso 1 1 calc R U
H1B H 0.5577 0.8091 0.2178 0.048 Uiso 1 1 calc R U
H1C H 0.5008 0.9595 0.2259 0.048 Uiso 1 1 calc R U
O2 O 0.58275(12) 0.5334(3) 0.24157(9) 0.0472(6) Uani 1 1 d . .
O3 O 0.72449(13) 0.5151(3) 0.26642(10) 0.0498(6) Uani 1 1 d . .
H3 H 0.7566 0.4242 0.2707 0.075 Uiso 1 1 calc R U
O4 O 0.65455(11) 0.2207(3) 0.21593(10) 0.0461(6) Uani 1 1 d . .
O1 O 0.65393(12) 0.5586(3) 0.16549(9) 0.0468(6) Uani 1 1 d . .
P1 P 0.65233(4) 0.44578(11) 0.22338(3) 0.0357(3) Uani 1 1 d . .

loop_
_atom_site_aniso_label
_atom_site_aniso_U_11
_atom_site_aniso_U_22
_atom_site_aniso_U_33
_atom_site_aniso_U_23
_atom_site_aniso_U_13
_atom_site_aniso_U_12
C1 0.052(2) 0.055(2) 0.052(2) 0.0052(16) 0.0264(17) 0.0090(17)
C2 0.049(2) 0.109(4) 0.084(3) -0.003(2) 0.037(2) 0.005(2)
C3 0.139(5) 0.125(4) 0.103(4) -0.058(3) 0.073(4) -0.058(4)
C4 0.126(5) 0.140(5) 0.108(4) 0.074(4) 0.080(4) 0.070(4)
C5 0.0334(17) 0.0390(17) 0.0513(19) 0.0017(14) 0.0187(14) 0.0024(13)
C6 0.059(2) 0.0397(19) 0.060(2) -0.0002(16) 0.0079(18) -0.0078(16)
C7 0.083(3) 0.052(2) 0.064(2) -0.0057(19) 0.006(2) -0.012(2)
C8 0.081(3) 0.071(3) 0.061(2) 0.007(2) -0.006(2) 0.001(2)
C9 0.090(3) 0.049(2) 0.071(3) 0.0155(19) 0.008(2) 0.005(2)
C10 0.056(2) 0.0380(18) 0.064(2) 0.0052(16) 0.0107(18) 0.0026(16)
N1 0.0291(14) 0.0356(14) 0.0573(17) 0.0012(12) 0.0131(12) 0.0015(10)
O2 0.0365(12) 0.0474(13) 0.0638(15) 0.0124(11) 0.0258(11) 0.0127(10)
O3 0.0404(13) 0.0362(12) 0.0701(16) -0.0073(11) 0.0030(11) 0.0061(10)
O4 0.0299(11) 0.0338(11) 0.0741(15) 0.0014(10) 0.0084(10) -0.0010(9)
O1 0.0386(13) 0.0506(13) 0.0564(14) 0.0092(10) 0.0228(11) 0.0118(10)
P1 0.0272(4) 0.0333(5) 0.0490(5) 0.0037(3) 0.0129(3) 0.0023(3)

loop_
_atom_type_symbol
_atom_type_description
_atom_type_scat_dispersion_real
_atom_type_scat_dispersion_imag
_atom_type_scat_source
C C 0.0033 0.0016 'International Tables Vol C Tables 4.2.6.8 and 6.1.1.4'
H H 0.0000 0.0000 'International Tables Vol C Tables 4.2.6.8 and 6.1.1.4'
N N 0.0061 0.0033 'International Tables Vol C Tables 4.2.6.8 and 6.1.1.4'
O O 0.0106 0.0060 'International Tables Vol C Tables 4.2.6.8 and 6.1.1.4'
P P 0.1023 0.0942 'International Tables Vol C Tables 4.2.6.8 and 6.1.1.4'

loop_
_geom_angle_atom_site_label_1
_geom_angle_atom_site_label_2
_geom_angle_atom_site_label_3
_geom_angle
O1 C1 C3 109.9(3)
O1 C1 C4 103.8(3)
C3 C1 C4 112.9(4)
O1 C1 C2 109.9(3)
C3 C1 C2 111.3(4)
C4 C1 C2 108.8(4)
C1 C2 H2A 109.5
C1 C2 H2B 109.5
H2A C2 H2B 109.5
C1 C2 H2C 109.5
H2A C2 H2C 109.5
H2B C2 H2C 109.5
C1 C3 H3A 109.5
C1 C3 H3B 109.5
H3A C3 H3B 109.5
C1 C3 H3C 109.5
H3A C3 H3C 109.5
H3B C3 H3C 109.5
C1 C4 H4A 109.5
C1 C4 H4B 109.5
H4A C4 H4B 109.5
C1 C4 H4C 109.5
H4A C4 H4C 109.5
H4B C4 H4C 109.5
N1 C5 C10 110.0(2)
N1 C5 C6 109.9(2)
C10 C5 C6 111.4(3)
N1 C5 H5 108.5
C10 C5 H5 108.5
C6 C5 H5 108.5
C5 C6 C7 110.7(3)
C5 C6 H6A 109.5
C7 C6 H6A 109.5
C5 C6 H6B 109.5
C7 C6 H6B 109.5
H6A C6 H6B 108.1
C8 C7 C6 111.4(3)
C8 C7 H7A 109.4
C6 C7 H7A 109.4
C8 C7 H7B 109.4
C6 C7 H7B 109.4
H7A C7 H7B 108.0
C7 C8 C9 111.4(3)
C7 C8 H8A 109.3
C9 C8 H8A 109.3
C7 C8 H8B 109.3
C9 C8 H8B 109.3
H8A C8 H8B 108.0
C10 C9 C8 111.3(3)
C10 C9 H9A 109.4
C8 C9 H9A 109.4
C10 C9 H9B 109.4
C8 C9 H9B 109.4
H9A C9 H9B 108.0
C5 C10 C9 110.7(3)
C5 C10 H10A 109.5
C9 C10 H10A 109.5
C5 C10 H10B 109.5
C9 C10 H10B 109.5
H10A C10 H10B 108.1
C5 N1 H1A 109.5
C5 N1 H1B 109.5
H1A N1 H1B 109.5
C5 N1 H1C 109.5
H1A N1 H1C 109.5
H1B N1 H1C 109.5
P1 O3 H3 109.5
C1 O1 P1 129.89(19)
O2 P1 O4 117.37(13)
O2 P1 O3 108.14(13)
O4 P1 O3 109.56(12)
O2 P1 O1 102.69(12)
O4 P1 O1 111.02(13)
O3 P1 O1 107.50(13)

loop_
_geom_bond_atom_site_label_1
_geom_bond_atom_site_label_2
_geom_bond_distance
C1 O1 1.463(4)
C1 C3 1.476(5)
C1 C4 1.504(5)
C1 C2 1.525(5)
C2 H2A 0.9600
C2 H2B 0.9600
C2 H2C 0.9600
C3 H3A 0.9600
C3 H3B 0.9600
C3 H3C 0.9600
C4 H4A 0.9600
C4 H4B 0.9600
C4 H4C 0.9600
C5 N1 1.483(4)
C5 C10 1.513(4)
C5 C6 1.517(4)
C5 H5 0.9800
C6 C7 1.523(5)
C6 H6A 0.9700
C6 H6B 0.9700
C7 C8 1.515(5)
C7 H7A 0.9700
C7 H7B 0.9700
C8 C9 1.521(5)
C8 H8A 0.9700
C8 H8B 0.9700
C9 C10 1.520(5)
C9 H9A 0.9700
C9 H9B 0.9700
C10 H10A 0.9700
C10 H10B 0.9700
N1 H1A 0.8900
N1 H1B 0.8900
N1 H1C 0.8900
O2 P1 1.495(2)
O3 P1 1.559(2)
O3 H3 0.8200
O4 P1 1.501(2)
O1 P1 1.582(2)

loop_
_geom_hbond_atom_site_label_D
_geom_hbond_atom_site_label_H
_geom_hbond_atom_site_label_A
_geom_hbond_distance_DH
_geom_hbond_distance_HA
_geom_hbond_distance_DA
_geom_hbond_angle_DHA
_geom_hbond_site_symmetry_A
C2 H2A O3 0.96 2.62 3.551(5) 163.1 7_665
C3 H3A O4 0.96 2.53 3.158(6) 123.3 .
N1 H1A O4 0.89 1.91 2.778(3) 165.4 1_565
N1 H1B O2 0.89 1.94 2.822(3) 171.5 .
N1 H1C O2 0.89 1.86 2.744(3) 174.8 4
C2 H2A O3 0.96 2.62 3.551(5) 163.1 7_665
C3 H3A O4 0.96 2.53 3.158(6) 123.3 .
N1 H1A O4 0.89 1.91 2.778(3) 165.4 1_565
N1 H1B O2 0.89 1.94 2.822(3) 171.5 .
N1 H1C O2 0.89 1.86 2.744(3) 174.8 4
O3 H3 O4 0.82 1.82 2.620(3) 164.6 7_655

loop_
_geom_torsion_atom_site_label_1
_geom_torsion_atom_site_label_2
_geom_torsion_atom_site_label_3
_geom_torsion_atom_site_label_4
_geom_torsion
N1 C5 C6 C7 178.7(3)
C10 C5 C6 C7 56.5(4)
C5 C6 C7 C8 -55.4(5)
C6 C7 C8 C9 54.8(5)
C7 C8 C9 C10 -54.9(5)
N1 C5 C10 C9 -178.9(3)
C6 C5 C10 C9 -56.7(4)
C8 C9 C10 C5 55.6(5)
C3 C1 O1 P1 70.3(4)
C4 C1 O1 P1 -168.8(3)
C2 C1 O1 P1 -52.5(4)
C1 O1 P1 O2 -174.6(3)
C1 O1 P1 O4 -48.3(3)
C1 O1 P1 O3 71.5(3)
